data_4337072
loop_
_publ_author_name
'Gao, Junkuo'
'Ye, Kaiqi'
'Yang, Ling'
'Xiong, Wei-Wei'
'Ye, Ling'
'Wang, Yue'
'Zhang, Qichun'

_publ_section_title
;
 Growing Crystalline Zinc-1,3,5-benzenetricarboxylate Metal-Organic
 Frameworks in Different Surfactants.
;
_journal_issue 2
_journal_name_full 'Inorganic chemistry'
_journal_page_first 691
_journal_page_last 693
_journal_paper_doi 10.1021/ic402692p
_journal_volume 53
_journal_year 2014
_chemical_formula_sum 'C54 H18 N0 O38 Zn9'
_chemical_formula_weight 1863.01
_chemical_name_systematic
; 
 ? 
;
_space_group_IT_number 43
_symmetry_cell_setting orthorhombic
_symmetry_space_group_name_Hall 'F 2 -2d'
_symmetry_space_group_name_H-M 'F d d 2'
_atom_sites_solution_hydrogens geom
_atom_sites_solution_primary direct
_atom_sites_solution_secondary difmap
_audit_creation_method SHELXL-97
_cell_angle_alpha 90.00
_cell_angle_beta 90.00
_cell_angle_gamma 90.00
_cell_formula_units_Z 8
_cell_length_a 29.928(10)
_cell_length_b 43.631(9)
_cell_length_c 16.789(3)
_cell_measurement_temperature 293(2)
_cell_volume 21923(9)
_computing_cell_refinement 'Bruker SAINT'
_computing_data_collection 'Bruker APEX2'
_computing_data_reduction 'Bruker SAINT'
_computing_molecular_graphics 'Bruker SHELXTL'
_computing_publication_material 'Bruker SHELXTL'
_computing_structure_refinement 'SHELXL-97 (Sheldrick, 2008)'
_computing_structure_solution 'SHELXS-97 (Sheldrick, 2008)'
_diffrn_ambient_temperature 293(2)
_diffrn_measured_fraction_theta_full 0.996
_diffrn_measured_fraction_theta_max 0.996
_diffrn_measurement_device_type 'Bruker APEX-II CCD'
_diffrn_measurement_method '\f and \w scans'
_diffrn_radiation_monochromator graphite
_diffrn_radiation_source 'fine-focus sealed tube'
_diffrn_radiation_type MoK\a
_diffrn_radiation_wavelength 0.71073
_diffrn_reflns_av_R_equivalents 0.1837
_diffrn_reflns_av_sigmaI/netI 0.1693
_diffrn_reflns_limit_h_max 38
_diffrn_reflns_limit_h_min -38
_diffrn_reflns_limit_k_max 56
_diffrn_reflns_limit_k_min -56
_diffrn_reflns_limit_l_max 21
_diffrn_reflns_limit_l_min -21
_diffrn_reflns_number 48965
_diffrn_reflns_theta_full 27.48
_diffrn_reflns_theta_max 27.48
_diffrn_reflns_theta_min 3.11
_exptl_absorpt_coefficient_mu 1.993
_exptl_crystal_colour colorless
_exptl_crystal_density_diffrn 1.129
_exptl_crystal_density_method 'not measured'
_exptl_crystal_description plate
_exptl_crystal_F_000 7328
_exptl_crystal_size_max 0.12
_exptl_crystal_size_mid 0.09
_exptl_crystal_size_min 0.04
_refine_diff_density_max 1.791
_refine_diff_density_min -1.145
_refine_diff_density_rms 0.144
_refine_ls_abs_structure_details 'Flack H D (1983), Acta Cryst. A39, 876-881'
_refine_ls_abs_structure_Flack 0.00
_refine_ls_extinction_method none
_refine_ls_goodness_of_fit_ref 0.998
_refine_ls_hydrogen_treatment mixed
_refine_ls_matrix_type full
_refine_ls_number_parameters 456
_refine_ls_number_reflns 11953
_refine_ls_number_restraints 8
_refine_ls_restrained_S_all 1.001
_refine_ls_R_factor_all 0.1153
_refine_ls_R_factor_gt 0.0884
_refine_ls_shift/su_max 0.001
_refine_ls_shift/su_mean 0.000
_refine_ls_structure_factor_coef Fsqd
_refine_ls_weighting_details 'calc w=1/[\s^2^(Fo^2^)+(0.0924P)^2^+0.0000P] where P=(Fo^2^+2Fc^2^)/3'
_refine_ls_weighting_scheme calc
_refine_ls_wR_factor_gt 0.1998
_refine_ls_wR_factor_ref 0.2198
_reflns_number_gt 7904
_reflns_number_total 11953
_reflns_threshold_expression >2sigma(I)
_cod_data_source_file ic402692p_si_002.cif
_cod_data_source_block n
_cod_depositor_comments
;
The following automatic conversions were performed:

'_symmetry_cell_setting' value 'Orthorhombic' changed to
'orthorhombic' according to
/usr/data/users/saulius/automatic-downloads/current/ACS/lib/dictionaries/cif_core.dic
dictionary named 'cif_core.dic' version 2.4.2 from 2011-04-26.

Automatic conversion script
Id: cif_fix_values 2281 2013-09-26 08:29:07Z andrius 
;
_cod_original_sg_symbol_H-M FDD2
_cod_database_code 4337072

loop_
_symmetry_equiv_pos_as_xyz
'x, y, z'
'-x, -y, z'
'-x+1/4, y+1/4, z+1/4'
'x+3/4, -y+3/4, z+1/4'
'x, y+1/2, z+1/2'
'-x, -y+1/2, z+1/2'
'-x+1/4, y+3/4, z+3/4'
'x+3/4, -y+5/4, z+3/4'
'x+1/2, y, z+1/2'
'-x+1/2, -y, z+1/2'
'-x+3/4, y+1/4, z+3/4'
'x+5/4, -y+3/4, z+3/4'
'x+1/2, y+1/2, z'
'-x+1/2, -y+1/2, z'
'-x+3/4, y+3/4, z+1/4'
'x+5/4, -y+5/4, z+1/4'

loop_
_atom_site_label
_atom_site_type_symbol
_atom_site_fract_x
_atom_site_fract_y
_atom_site_fract_z
_atom_site_U_iso_or_equiv
_atom_site_adp_type
_atom_site_occupancy
_atom_site_symmetry_multiplicity
_atom_site_calc_flag
_atom_site_refinement_flags
Zn1 Zn 0.09637(4) 0.27808(2) 0.06356(6) 0.0291(2) Uani 1 1 d .
Zn3 Zn 0.04557(4) 0.30414(2) 0.21899(6) 0.0306(3) Uani 1 1 d .
Zn4 Zn 0.14652(4) 0.28638(2) 0.22714(6) 0.0296(2) Uani 1 1 d .
Zn6 Zn 0.11259(4) 0.34488(2) 0.13018(7) 0.0332(3) Uani 1 1 d .
Zn8 Zn 0.2500 0.2500 -0.34659(9) 0.0341(4) Uani 1 2 d S
O1 O 0.1014(2) 0.30225(15) 0.1592(4) 0.0315(15) Uani 1 1 d .
O2 O 0.1299(3) 0.29682(15) -0.0245(4) 0.0445(18) Uani 1 1 d .
O3 O 0.0359(2) 0.26763(16) 0.0315(4) 0.0386(16) Uani 1 1 d .
O4 O 0.1238(2) 0.23582(15) 0.0773(5) 0.0430(18) Uani 1 1 d .
O9 O -0.0526(2) 0.21978(15) -0.1787(4) 0.0332(15) Uani 1 1 d .
O10 O 0.1745(3) 0.09541(16) 0.0374(4) 0.049(2) Uani 1 1 d .
O11 O 0.0089(3) 0.27084(17) 0.1571(4) 0.0440(18) Uani 1 1 d .
O12 O 0.2457(3) 0.41600(17) -0.0478(5) 0.049(2) Uani 1 1 d .
O13 O 0.2992(2) 0.18929(15) 0.2290(4) 0.0395(17) Uani 1 1 d .
O14 O -0.1270(3) 0.22103(18) -0.1640(4) 0.0453(18) Uani 1 1 d .
O15 O 0.1657(3) 0.24649(17) 0.1859(5) 0.053(2) Uani 1 1 d .
O20 O 0.1485(2) 0.12983(16) -0.0503(4) 0.0422(18) Uani 1 1 d .
O21 O 0.3181(2) 0.15136(17) 0.1432(5) 0.0436(18) Uani 1 1 d .
O22 O 0.1221(3) 0.34551(18) 0.0131(5) 0.0484(19) Uani 1 1 d .
O23 O 0.2879(3) 0.4062(2) -0.1511(4) 0.065(3) Uani 1 1 d .
O27 O -0.1976(2) 0.25159(19) 0.0827(4) 0.0454(19) Uani 1 1 d .
O29 O 0.2340(4) 0.2807(2) -0.2726(6) 0.080(3) Uani 1 1 d .
O91 O 0.2318(7) 0.3216(3) -0.3450(7) 0.148(7) Uani 1 1 d .
O92 O -0.1563(3) 0.2594(3) 0.1889(5) 0.078(3) Uani 1 1 d U
C11 C -0.0875(3) 0.2248(2) -0.1401(6) 0.029(2) Uani 1 1 d .
C17 C -0.0830(3) 0.2377(2) -0.0572(6) 0.034(2) Uani 1 1 d .
C18 C 0.0053(3) 0.2655(2) 0.0859(6) 0.035(2) Uani 1 1 d .
C24 C 0.2263(3) 0.1463(2) 0.0998(6) 0.034(2) Uani 1 1 d .
H24A H 0.2427 0.1284 0.0931 0.041 Uiso 1 1 calc R
C26 C 0.1611(3) 0.1771(2) 0.0715(6) 0.034(2) Uani 1 1 d .
H26A H 0.1344 0.1799 0.0441 0.040 Uiso 1 1 calc R
C32 C 0.1852(4) 0.3173(2) -0.1547(6) 0.045(3) Uani 1 1 d .
H32A H 0.1720 0.2983 -0.1627 0.054 Uiso 1 1 calc R
C33 C 0.1402(4) 0.3250(3) -0.0293(6) 0.042(2) Uani 1 1 d .
C34 C -0.0432(3) 0.2454(2) -0.0276(6) 0.033(2) Uani 1 1 d .
H34A H -0.0175 0.2435 -0.0585 0.040 Uiso 1 1 calc R
C37 C 0.2286(3) 0.3719(2) -0.1282(6) 0.038(2) Uani 1 1 d .
C38 C 0.1785(3) 0.1999(2) 0.1182(5) 0.031(2) Uani 1 1 d .
C41 C -0.1185(3) 0.2522(2) 0.0670(6) 0.035(2) Uani 1 1 d .
C42 C 0.1684(4) 0.1223(2) 0.0151(6) 0.045(3) Uani 1 1 d D
C44 C 0.1853(4) 0.14888(19) 0.0664(6) 0.037(2) Uani 1 1 d D
C48 C 0.1530(3) 0.2306(2) 0.1267(7) 0.038(2) Uani 1 1 d .
C51 C 0.2901(4) 0.1705(3) 0.1726(6) 0.044(3) Uani 1 1 d .
C52 C 0.2377(4) 0.3554(3) -0.1933(6) 0.044(3) Uani 1 1 d .
H52A H 0.2592 0.3621 -0.2293 0.053 Uiso 1 1 calc R
C53 C 0.2291(5) 0.3091(3) -0.2810(9) 0.065(4) Uani 1 1 d .
C56 C 0.2440(3) 0.1708(2) 0.1451(6) 0.033(2) Uani 1 1 d .
C59 C 0.1741(4) 0.3352(3) -0.0871(6) 0.042(3) Uani 1 1 d .
C61 C 0.2153(4) 0.3283(2) -0.2071(7) 0.044(3) Uani 1 1 d .
C62 C -0.0404(3) 0.2565(2) 0.0502(6) 0.032(2) Uani 1 1 d .
C68 C -0.0785(4) 0.2592(3) 0.0986(6) 0.043(3) Uani 1 1 d .
H68A H -0.0761 0.2657 0.1512 0.051 Uiso 1 1 calc R
C71 C -0.1604(4) 0.2557(3) 0.1170(7) 0.053(3) Uani 1 1 d .
C77 C 0.1950(4) 0.3621(2) -0.0755(6) 0.041(3) Uani 1 1 d .
H10B H 0.1872 0.3743 -0.0322 0.049 Uiso 1 1 calc R
C86 C 0.2183(4) 0.1969(2) 0.1517(7) 0.042(3) Uani 1 1 d .
H10A H 0.2295 0.2133 0.1811 0.050 Uiso 1 1 calc R
C96 C 0.2573(4) 0.3998(3) -0.1085(8) 0.051(3) Uani 1 1 d .
C99 C -0.1227(3) 0.2405(3) -0.0106(6) 0.041(3) Uani 1 1 d .
H14A H -0.1504 0.2348 -0.0309 0.049 Uiso 1 1 calc R

loop_
_atom_site_aniso_label
_atom_site_aniso_U_11
_atom_site_aniso_U_22
_atom_site_aniso_U_33
_atom_site_aniso_U_23
_atom_site_aniso_U_13
_atom_site_aniso_U_12
Zn1 0.0375(6) 0.0271(5) 0.0228(5) -0.0029(5) 0.0007(4) -0.0027(4)
Zn3 0.0372(6) 0.0319(5) 0.0227(5) 0.0015(5) 0.0026(5) 0.0013(4)
Zn4 0.0384(6) 0.0275(5) 0.0228(5) 0.0007(5) 0.0006(4) -0.0009(4)
Zn6 0.0470(7) 0.0252(5) 0.0273(6) -0.0015(5) 0.0062(5) 0.0012(5)
Zn8 0.0422(9) 0.0391(9) 0.0211(7) 0.000 0.000 0.0032(7)
O1 0.026(3) 0.036(4) 0.033(4) 0.003(3) 0.012(3) 0.007(3)
O2 0.078(5) 0.025(3) 0.031(4) -0.003(3) 0.018(4) -0.017(3)
O3 0.041(4) 0.040(4) 0.035(4) -0.008(3) -0.006(3) -0.003(3)
O4 0.053(4) 0.024(3) 0.052(5) -0.008(4) -0.020(4) 0.007(3)
O9 0.035(4) 0.035(4) 0.030(3) 0.000(3) 0.004(3) -0.004(3)
O10 0.088(6) 0.023(4) 0.036(4) -0.011(3) -0.008(4) 0.000(4)
O11 0.070(5) 0.049(4) 0.012(3) 0.002(3) -0.008(3) -0.011(4)
O12 0.063(5) 0.037(4) 0.047(5) -0.013(4) 0.002(4) -0.006(3)
O13 0.047(4) 0.034(4) 0.037(4) -0.016(4) -0.007(3) -0.003(3)
O14 0.057(5) 0.052(4) 0.027(4) -0.005(4) 0.002(3) -0.003(4)
O15 0.074(6) 0.033(4) 0.051(5) -0.025(4) -0.022(4) 0.016(4)
O20 0.056(5) 0.037(4) 0.034(4) -0.010(3) -0.019(3) 0.002(3)
O21 0.034(4) 0.048(4) 0.049(5) -0.017(4) -0.004(3) 0.000(3)
O22 0.066(5) 0.044(4) 0.035(4) -0.002(4) 0.008(4) 0.018(4)
O23 0.056(5) 0.112(8) 0.028(4) -0.005(5) 0.003(4) -0.025(5)
O27 0.029(4) 0.074(5) 0.033(4) -0.013(4) 0.003(3) -0.011(3)
O29 0.123(9) 0.073(7) 0.044(5) -0.018(6) 0.006(6) 0.032(6)
O91 0.31(2) 0.096(10) 0.039(6) -0.019(7) 0.058(10) 0.015(11)
O92 0.074(6) 0.140(7) 0.021(4) -0.026(5) 0.004(4) -0.001(5)
C11 0.026(5) 0.025(4) 0.035(5) 0.008(4) -0.009(4) -0.013(4)
C17 0.042(6) 0.038(5) 0.022(5) 0.003(4) 0.014(4) 0.001(4)
C18 0.029(5) 0.038(5) 0.040(6) 0.000(5) 0.010(4) -0.002(4)
C24 0.025(5) 0.031(5) 0.046(6) -0.011(5) -0.001(4) 0.001(4)
C26 0.037(5) 0.034(5) 0.031(5) -0.007(5) 0.000(4) 0.011(4)
C32 0.069(8) 0.031(5) 0.035(6) -0.024(5) 0.013(5) -0.003(5)
C33 0.064(7) 0.047(6) 0.014(4) 0.005(5) -0.001(4) -0.013(5)
C34 0.033(5) 0.048(6) 0.020(4) -0.003(5) 0.006(4) -0.002(4)
C37 0.041(6) 0.034(5) 0.038(6) 0.003(5) 0.008(5) -0.001(4)
C38 0.048(6) 0.023(4) 0.020(5) -0.006(4) -0.006(4) 0.000(4)
C41 0.037(5) 0.052(6) 0.017(4) -0.019(5) 0.009(4) 0.002(4)
C42 0.060(7) 0.040(6) 0.034(6) 0.005(5) 0.000(5) -0.015(5)
C44 0.060(7) 0.019(4) 0.031(5) -0.006(4) -0.005(5) 0.006(4)
C48 0.027(5) 0.038(5) 0.050(6) -0.003(5) -0.012(5) -0.001(4)
C51 0.037(6) 0.058(7) 0.035(6) 0.022(6) -0.003(4) -0.018(5)
C52 0.055(7) 0.051(6) 0.027(5) 0.000(5) 0.007(5) -0.020(5)
C53 0.082(9) 0.059(8) 0.054(8) 0.007(8) 0.030(8) -0.032(7)
C56 0.040(6) 0.027(4) 0.031(5) -0.010(4) 0.002(4) -0.010(4)
C59 0.051(6) 0.050(6) 0.025(5) -0.017(5) 0.011(4) -0.013(5)
C61 0.058(7) 0.038(6) 0.036(6) -0.007(5) 0.012(5) -0.011(5)
C62 0.032(5) 0.042(5) 0.022(5) -0.002(4) -0.006(4) 0.003(4)
C68 0.054(7) 0.048(6) 0.026(5) -0.006(5) -0.004(5) -0.016(5)
C71 0.048(7) 0.075(9) 0.036(6) -0.010(6) 0.019(5) -0.006(6)
C77 0.054(7) 0.033(5) 0.037(6) -0.002(5) 0.002(5) -0.017(5)
C86 0.063(7) 0.024(5) 0.038(6) -0.011(5) -0.006(5) -0.007(4)
C96 0.046(7) 0.050(7) 0.055(8) 0.016(6) -0.011(6) -0.015(5)
C99 0.032(5) 0.062(7) 0.029(5) -0.019(5) -0.004(4) -0.011(5)

loop_
_atom_type_symbol
_atom_type_description
_atom_type_scat_dispersion_real
_atom_type_scat_dispersion_imag
_atom_type_scat_source
C C 0.0033 0.0016 'International Tables Vol C Tables 4.2.6.8 and 6.1.1.4'
H H 0.0000 0.0000 'International Tables Vol C Tables 4.2.6.8 and 6.1.1.4'
N N 0.0061 0.0033 'International Tables Vol C Tables 4.2.6.8 and 6.1.1.4'
O O 0.0106 0.0060 'International Tables Vol C Tables 4.2.6.8 and 6.1.1.4'
Zn Zn 0.2839 1.4301 'International Tables Vol C Tables 4.2.6.8 and 6.1.1.4'

loop_
_geom_angle_atom_site_label_1
_geom_angle_atom_site_label_2
_geom_angle_atom_site_label_3
_geom_angle
_geom_angle_site_symmetry_1
_geom_angle_site_symmetry_3
O1 Zn1 O3 115.6(3) . .
O1 Zn1 O2 111.1(3) . .
O3 Zn1 O2 111.4(3) . .
O1 Zn1 O4 111.7(3) . .
O3 Zn1 O4 101.2(3) . .
O2 Zn1 O4 104.9(3) . .
O1 Zn1 Zn4 34.26(18) . .
O3 Zn1 Zn4 135.4(2) . .
O2 Zn1 Zn4 111.4(2) . .
O4 Zn1 Zn4 79.2(2) . .
O1 Zn1 Zn6 35.72(19) . .
O3 Zn1 Zn6 117.2(2) . .
O2 Zn1 Zn6 78.7(2) . .
O4 Zn1 Zn6 137.3(2) . .
Zn4 Zn1 Zn6 60.80(3) . .
O1 Zn3 O12 126.4(3) . 4_455
O1 Zn3 O9 109.1(3) . 6
O12 Zn3 O9 122.2(3) 4_455 6
O1 Zn3 O11 99.5(3) . .
O12 Zn3 O11 89.5(3) 4_455 .
O9 Zn3 O11 96.8(3) 6 .
O1 Zn3 O10 87.5(3) . 3
O12 Zn3 O10 81.5(3) 4_455 3
O9 Zn3 O10 86.6(3) 6 3
O11 Zn3 O10 170.8(3) . 3
O1 Zn3 Zn6 38.21(19) . .
O12 Zn3 Zn6 92.4(2) 4_455 .
O9 Zn3 Zn6 130.16(18) 6 .
O11 Zn3 Zn6 120.2(2) . .
O10 Zn3 Zn6 62.4(2) 3 .
O1 Zn3 Zn4 35.2(2) . .
O12 Zn3 Zn4 152.8(2) 4_455 .
O9 Zn3 Zn4 74.59(19) 6 .
O11 Zn3 Zn4 110.9(2) . .
O10 Zn3 Zn4 78.3(2) 3 .
Zn6 Zn3 Zn4 62.11(4) . .
O1 Zn4 O13 113.9(3) . 14
O1 Zn4 O14 114.2(3) . 6
O13 Zn4 O14 109.1(3) 14 6
O1 Zn4 O15 108.6(3) . .
O13 Zn4 O15 104.3(3) 14 .
O14 Zn4 O15 105.8(3) 6 .
O1 Zn4 Zn3 36.36(18) . .
O13 Zn4 Zn3 132.4(2) 14 .
O14 Zn4 Zn3 77.9(2) 6 .
O15 Zn4 Zn3 119.2(2) . .
O1 Zn4 Zn1 34.9(2) . .
O13 Zn4 Zn1 118.4(2) 14 .
O14 Zn4 Zn1 131.0(2) 6 .
O15 Zn4 Zn1 74.3(2) . .
Zn3 Zn4 Zn1 61.92(4) . .
O20 Zn6 O1 124.5(3) 3 .
O20 Zn6 O22 127.3(3) 3 .
O1 Zn6 O22 106.5(3) . .
O20 Zn6 O21 92.6(3) 3 14
O1 Zn6 O21 102.6(3) . 14
O22 Zn6 O21 87.8(3) . 14
O20 Zn6 O23 89.3(3) 3 4_455
O1 Zn6 O23 82.6(3) . 4_455
O22 Zn6 O23 85.0(3) . 4_455
O21 Zn6 O23 172.1(3) 14 4_455
O20 Zn6 Zn3 92.9(2) 3 .
O1 Zn6 Zn3 38.19(17) . .
O22 Zn6 Zn3 125.6(3) . .
O21 Zn6 Zn3 130.0(2) 14 .
O23 Zn6 Zn3 57.5(2) 4_455 .
O20 Zn6 Zn1 155.2(2) 3 .
O1 Zn6 Zn1 35.2(2) . .
O22 Zn6 Zn1 71.6(2) . .
O21 Zn6 Zn1 105.2(2) 14 .
O23 Zn6 Zn1 75.6(3) 4_455 .
Zn3 Zn6 Zn1 62.42(4) . .
O29 Zn8 O29 97.7(6) 14 .
O29 Zn8 O27 102.7(4) 14 9_554
O29 Zn8 O27 125.0(4) . 9_554
O29 Zn8 O27 125.0(4) 14 6_554
O29 Zn8 O27 102.7(4) . 6_554
O27 Zn8 O27 105.7(4) 9_554 6_554
Zn4 O1 Zn1 110.9(3) . .
Zn4 O1 Zn3 108.4(3) . .
Zn1 O1 Zn3 112.6(3) . .
Zn4 O1 Zn6 112.0(3) . .
Zn1 O1 Zn6 109.1(3) . .
Zn3 O1 Zn6 103.6(3) . .
C33 O2 Zn1 125.0(7) . .
C18 O3 Zn1 118.8(6) . .
C48 O4 Zn1 122.3(7) . .
C11 O9 Zn3 128.2(6) . 6_554
C42 O10 Zn3 129.9(7) . 7_544
C18 O11 Zn3 131.6(7) . .
C96 O12 Zn3 105.5(7) . 12_454
C51 O13 Zn4 121.0(7) . 14
C11 O14 Zn4 127.1(7) . 6_554
C48 O15 Zn4 132.4(7) . .
C42 O20 Zn6 112.9(6) . 7_544
C51 O21 Zn6 129.6(7) . 14
C33 O22 Zn6 127.4(7) . .
C96 O23 Zn6 127.1(8) . 12_454
C71 O27 Zn8 115.6(7) . 9_455
C53 O29 Zn8 131.0(10) . .
O9 C11 O14 126.6(10) . .
O9 C11 C17 118.0(8) . .
O14 C11 C17 115.3(9) . .
C34 C17 C99 121.2(9) . .
C34 C17 C11 121.2(8) . .
C99 C17 C11 117.6(9) . .
O11 C18 O3 127.7(9) . .
O11 C18 C62 120.4(9) . .
O3 C18 C62 111.8(8) . .
C44 C24 C56 120.0(9) . .
C44 C24 H24A 120.0 . .
C56 C24 H24A 120.0 . .
C38 C26 C44 117.9(9) . .
C38 C26 H26A 121.1 . .
C44 C26 H26A 121.1 . .
C61 C32 C59 118.9(10) . .
C61 C32 H32A 120.5 . .
C59 C32 H32A 120.5 . .
O22 C33 O2 123.1(10) . .
O22 C33 C59 116.7(10) . .
O2 C33 C59 120.2(10) . .
C17 C34 C62 119.3(9) . .
C17 C34 H34A 120.4 . .
C62 C34 H34A 120.4 . .
C52 C37 C77 119.7(9) . .
C52 C37 C96 119.5(10) . .
C77 C37 C96 120.6(10) . .
C86 C38 C26 120.9(9) . .
C86 C38 C48 119.4(8) . .
C26 C38 C48 119.5(8) . .
C68 C41 C99 121.8(9) . .
C68 C41 C71 119.8(10) . .
C99 C41 C71 118.4(9) . .
O10 C42 O20 124.2(9) . .
O10 C42 C44 119.8(9) . .
O20 C42 C44 116.0(9) . .
C24 C44 C26 120.4(8) . .
C24 C44 C42 118.1(9) . .
C26 C44 C42 121.2(9) . .
O4 C48 O15 129.8(10) . .
O4 C48 C38 116.9(9) . .
O15 C48 C38 113.3(8) . .
O13 C51 O21 124.2(9) . .
O13 C51 C56 115.5(10) . .
O21 C51 C56 120.3(10) . .
C37 C52 C61 120.0(10) . .
C37 C52 H52A 120.0 . .
C61 C52 H52A 120.0 . .
O91 C53 O29 122.5(14) . .
O91 C53 C61 119.1(13) . .
O29 C53 C61 118.2(11) . .
C86 C56 C24 117.2(9) . .
C86 C56 C51 120.8(9) . .
C24 C56 C51 121.3(9) . .
C77 C59 C32 119.2(10) . .
C77 C59 C33 119.4(9) . .
C32 C59 C33 121.4(9) . .
C32 C61 C52 121.4(10) . .
C32 C61 C53 120.6(9) . .
C52 C61 C53 117.7(10) . .
C34 C62 C68 121.5(9) . .
C34 C62 C18 120.3(8) . .
C68 C62 C18 118.2(8) . .
C41 C68 C62 118.5(10) . .
C41 C68 H68A 120.8 . .
C62 C68 H68A 120.8 . .
O92 C71 O27 123.7(11) . .
O92 C71 C41 118.4(12) . .
O27 C71 C41 117.5(10) . .
C59 C77 C37 120.6(10) . .
C59 C77 H10B 119.7 . .
C37 C77 H10B 119.7 . .
C38 C86 C56 123.4(9) . .
C38 C86 H10A 118.3 . .
C56 C86 H10A 118.3 . .
O23 C96 O12 123.7(11) . .
O23 C96 C37 119.1(12) . .
O12 C96 C37 117.1(10) . .
C41 C99 C17 117.7(9) . .
C41 C99 H14A 121.1 . .
C17 C99 H14A 121.1 . .

loop_
_geom_bond_atom_site_label_1
_geom_bond_atom_site_label_2
_geom_bond_distance
_geom_bond_site_symmetry_2
Zn1 O1 1.927(7) .
Zn1 O3 1.941(7) .
Zn1 O2 1.966(7) .
Zn1 O4 2.032(7) .
Zn1 Zn4 3.1507(16) .
Zn1 Zn6 3.1595(16) .
Zn3 O1 1.951(6) .
Zn3 O12 2.001(8) 4_455
Zn3 O9 2.021(7) 6
Zn3 O11 2.097(7) .
Zn3 O10 2.315(7) 3
Zn3 Zn6 3.0670(16) .
Zn3 Zn4 3.1222(18) .
Zn4 O1 1.898(7) .
Zn4 O13 1.940(7) 14
Zn4 O14 1.947(7) 6
Zn4 O15 1.959(7) .
Zn6 O20 1.949(7) 3
Zn6 O1 1.952(7) .
Zn6 O22 1.986(8) .
Zn6 O21 2.092(7) 14
Zn6 O23 2.298(9) 4_455
Zn8 O29 1.888(9) 14
Zn8 O29 1.888(9) .
Zn8 O27 1.968(7) 9_554
Zn8 O27 1.968(7) 6_554
O2 C33 1.268(12) .
O3 C18 1.298(11) .
O4 C48 1.225(12) .
O9 C11 1.251(11) .
O9 Zn3 2.021(7) 6_554
O10 C42 1.245(12) .
O10 Zn3 2.315(7) 7_544
O11 C18 1.223(12) .
O12 C96 1.287(15) .
O12 Zn3 2.001(8) 12_454
O13 C51 1.281(13) .
O13 Zn4 1.940(7) 14
O14 C11 1.257(11) .
O14 Zn4 1.947(7) 6_554
O15 C48 1.271(12) .
O20 C42 1.291(12) .
O20 Zn6 1.949(7) 7_544
O21 C51 1.282(14) .
O21 Zn6 2.092(7) 14
O22 C33 1.267(13) .
O23 C96 1.193(14) .
O23 Zn6 2.298(9) 12_454
O27 C71 1.267(14) .
O27 Zn8 1.968(7) 9_455
O29 C53 1.257(15) .
O91 C53 1.209(17) .
O92 C71 1.225(13) .
C11 C17 1.506(13) .
C17 C34 1.336(14) .
C17 C99 1.427(13) .
C18 C62 1.542(13) .
C24 C44 1.352(14) .
C24 C56 1.418(12) .
C24 H24A 0.9300 .
C26 C38 1.371(13) .
C26 C44 1.431(12) .
C26 H26A 0.9300 .
C32 C61 1.346(15) .
C32 C59 1.419(13) .
C32 H32A 0.9300 .
C33 C59 1.473(14) .
C34 C62 1.396(13) .
C34 H34A 0.9300 .
C37 C52 1.339(15) .
C37 C77 1.407(14) .
C37 C96 1.527(14) .
C38 C86 1.322(14) .
C38 C48 1.546(13) .
C41 C68 1.345(14) .
C41 C99 1.406(13) .
C41 C71 1.515(14) .
C42 C44 1.530(8) .
C51 C56 1.454(14) .
C52 C61 1.379(15) .
C52 H52A 0.9300 .
C53 C61 1.552(17) .
C56 C86 1.380(14) .
C59 C77 1.343(14) .
C62 C68 1.404(14) .
C68 H68A 0.9300 .
C77 H10B 0.9300 .
C86 H10A 0.9300 .
C99 H14A 0.9300 .

loop_
_geom_torsion_atom_site_label_1
_geom_torsion_atom_site_label_2
_geom_torsion_atom_site_label_3
_geom_torsion_atom_site_label_4
_geom_torsion
_geom_torsion_site_symmetry_1
_geom_torsion_site_symmetry_4
O12 Zn3 Zn4 O1 -59.7(6) 4_455 .
O9 Zn3 Zn4 O1 167.8(4) 6 .
O11 Zn3 Zn4 O1 76.4(4) . .
O10 Zn3 Zn4 O1 -102.5(4) 3 .
Zn6 Zn3 Zn4 O1 -37.7(3) . .
O1 Zn3 Zn4 O13 71.6(5) . 14
O12 Zn3 Zn4 O13 11.9(6) 4_455 14
O9 Zn3 Zn4 O13 -120.6(4) 6 14
O11 Zn3 Zn4 O13 148.0(4) . 14
O10 Zn3 Zn4 O13 -30.9(4) 3 14
Zn6 Zn3 Zn4 O13 34.0(3) . 14
O1 Zn3 Zn4 O14 176.6(4) . 6
O12 Zn3 Zn4 O14 116.9(6) 4_455 6
O9 Zn3 Zn4 O14 -15.5(3) 6 6
O11 Zn3 Zn4 O14 -107.0(3) . 6
O10 Zn3 Zn4 O14 74.1(3) 3 6
Zn6 Zn3 Zn4 O14 139.0(2) . 6
O1 Zn3 Zn4 O15 -81.8(5) . .
O12 Zn3 Zn4 O15 -141.6(6) 4_455 .
O9 Zn3 Zn4 O15 86.0(4) 6 .
O11 Zn3 Zn4 O15 -5.5(4) . .
O10 Zn3 Zn4 O15 175.6(4) 3 .
Zn6 Zn3 Zn4 O15 -119.5(3) . .
O1 Zn3 Zn4 Zn1 -32.4(3) . .
O12 Zn3 Zn4 Zn1 -92.2(5) 4_455 .
O9 Zn3 Zn4 Zn1 135.4(2) 6 .
O11 Zn3 Zn4 Zn1 44.0(2) . .
O10 Zn3 Zn4 Zn1 -134.9(2) 3 .
Zn6 Zn3 Zn4 Zn1 -70.08(4) . .
O3 Zn1 Zn4 O1 -66.6(4) . .
O2 Zn1 Zn4 O1 96.4(4) . .
O4 Zn1 Zn4 O1 -161.8(4) . .
Zn6 Zn1 Zn4 O1 33.7(3) . .
O1 Zn1 Zn4 O13 -91.7(4) . 14
O3 Zn1 Zn4 O13 -158.4(4) . 14
O2 Zn1 Zn4 O13 4.6(3) . 14
O4 Zn1 Zn4 O13 106.5(3) . 14
Zn6 Zn1 Zn4 O13 -58.0(2) . 14
O1 Zn1 Zn4 O14 72.8(5) . 6
O3 Zn1 Zn4 O14 6.1(4) . 6
O2 Zn1 Zn4 O14 169.1(4) . 6
O4 Zn1 Zn4 O14 -89.0(4) . 6
Zn6 Zn1 Zn4 O14 106.5(3) . 6
O1 Zn1 Zn4 O15 170.3(4) . .
O3 Zn1 Zn4 O15 103.6(4) . .
O2 Zn1 Zn4 O15 -93.4(4) . .
O4 Zn1 Zn4 O15 8.5(4) . .
Zn6 Zn1 Zn4 O15 -156.0(3) . .
O1 Zn1 Zn4 Zn3 33.8(3) . .
O3 Zn1 Zn4 Zn3 -32.8(3) . .
O2 Zn1 Zn4 Zn3 130.1(2) . .
O4 Zn1 Zn4 Zn3 -128.0(2) . .
Zn6 Zn1 Zn4 Zn3 67.53(4) . .
O1 Zn3 Zn6 O20 -148.6(4) . 3
O12 Zn3 Zn6 O20 56.3(3) 4_455 3
O9 Zn3 Zn6 O20 -80.9(4) 6 3
O11 Zn3 Zn6 O20 147.0(4) . 3
O10 Zn3 Zn6 O20 -22.9(3) 3 3
Zn4 Zn3 Zn6 O20 -113.8(2) . 3
O12 Zn3 Zn6 O1 -155.2(4) 4_455 .
O9 Zn3 Zn6 O1 67.6(4) 6 .
O11 Zn3 Zn6 O1 -64.4(4) . .
O10 Zn3 Zn6 O1 125.7(4) 3 .
Zn4 Zn3 Zn6 O1 34.7(3) . .
O1 Zn3 Zn6 O22 69.9(4) . .
O12 Zn3 Zn6 O22 -85.3(4) 4_455 .
O9 Zn3 Zn6 O22 137.5(4) 6 .
O11 Zn3 Zn6 O22 5.5(4) . .
O10 Zn3 Zn6 O22 -164.4(4) 3 .
Zn4 Zn3 Zn6 O22 104.6(3) . .
O1 Zn3 Zn6 O21 -52.7(4) . 14
O12 Zn3 Zn6 O21 152.1(4) 4_455 14
O9 Zn3 Zn6 O21 14.9(4) 6 14
O11 Zn3 Zn6 O21 -117.1(4) . 14
O10 Zn3 Zn6 O21 73.0(4) 3 14
Zn4 Zn3 Zn6 O21 -18.0(3) . 14
O1 Zn3 Zn6 O23 124.2(4) . 4_455
O12 Zn3 Zn6 O23 -31.0(4) 4_455 4_455
O9 Zn3 Zn6 O23 -168.2(4) 6 4_455
O11 Zn3 Zn6 O23 59.8(4) . 4_455
O10 Zn3 Zn6 O23 -110.1(4) 3 4_455
Zn4 Zn3 Zn6 O23 158.9(3) . 4_455
O1 Zn3 Zn6 Zn1 34.2(3) . .
O12 Zn3 Zn6 Zn1 -120.9(2) 4_455 .
O9 Zn3 Zn6 Zn1 101.8(3) 6 .
O11 Zn3 Zn6 Zn1 -30.2(3) . .
O10 Zn3 Zn6 Zn1 159.9(2) 3 .
Zn4 Zn3 Zn6 Zn1 68.95(4) . .
O1 Zn1 Zn6 O20 -43.7(6) . 3
O3 Zn1 Zn6 O20 53.0(6) . 3
O2 Zn1 Zn6 O20 161.4(6) . 3
O4 Zn1 Zn6 O20 -98.9(7) . 3
Zn4 Zn1 Zn6 O20 -76.1(6) . 3
O3 Zn1 Zn6 O1 96.7(4) . .
O2 Zn1 Zn6 O1 -154.9(4) . .
O4 Zn1 Zn6 O1 -55.2(5) . .
Zn4 Zn1 Zn6 O1 -32.4(3) . .
O1 Zn1 Zn6 O22 172.9(4) . .
O3 Zn1 Zn6 O22 -90.4(3) . .
O2 Zn1 Zn6 O22 18.0(4) . .
O4 Zn1 Zn6 O22 117.7(4) . .
Zn4 Zn1 Zn6 O22 140.5(2) . .
O1 Zn1 Zn6 O21 90.5(4) . 14
O3 Zn1 Zn6 O21 -172.8(3) . 14
O2 Zn1 Zn6 O21 -64.4(3) . 14
O4 Zn1 Zn6 O21 35.3(4) . 14
Zn4 Zn1 Zn6 O21 58.1(2) . 14
O1 Zn1 Zn6 O23 -97.7(4) . 4_455
O3 Zn1 Zn6 O23 -1.0(3) . 4_455
O2 Zn1 Zn6 O23 107.4(3) . 4_455
O4 Zn1 Zn6 O23 -152.8(4) . 4_455
Zn4 Zn1 Zn6 O23 -130.0(2) . 4_455
O1 Zn1 Zn6 Zn3 -37.1(3) . .
O3 Zn1 Zn6 Zn3 59.6(2) . .
O2 Zn1 Zn6 Zn3 168.0(3) . .
O4 Zn1 Zn6 Zn3 -92.2(4) . .
Zn4 Zn1 Zn6 Zn3 -69.46(4) . .
O13 Zn4 O1 Zn1 105.9(4) 14 .
O14 Zn4 O1 Zn1 -127.8(3) 6 .
O15 Zn4 O1 Zn1 -9.9(4) . .
Zn3 Zn4 O1 Zn1 -124.2(5) . .
O13 Zn4 O1 Zn3 -130.0(3) 14 .
O14 Zn4 O1 Zn3 -3.6(4) 6 .
O15 Zn4 O1 Zn3 114.3(4) . .
Zn1 Zn4 O1 Zn3 124.2(5) . .
O13 Zn4 O1 Zn6 -16.3(4) 14 .
O14 Zn4 O1 Zn6 110.1(4) 6 .
O15 Zn4 O1 Zn6 -132.0(4) . .
Zn3 Zn4 O1 Zn6 113.7(5) . .
Zn1 Zn4 O1 Zn6 -122.1(5) . .
O3 Zn1 O1 Zn4 134.4(3) . .
O2 Zn1 O1 Zn4 -97.4(4) . .
O4 Zn1 O1 Zn4 19.3(4) . .
Zn6 Zn1 O1 Zn4 -123.9(4) . .
O3 Zn1 O1 Zn3 12.7(4) . .
O2 Zn1 O1 Zn3 140.9(4) . .
O4 Zn1 O1 Zn3 -102.4(4) . .
Zn4 Zn1 O1 Zn3 -121.7(5) . .
Zn6 Zn1 O1 Zn3 114.4(4) . .
O3 Zn1 O1 Zn6 -101.7(3) . .
O2 Zn1 O1 Zn6 26.5(4) . .
O4 Zn1 O1 Zn6 143.2(3) . .
Zn4 Zn1 O1 Zn6 123.9(4) . .
O12 Zn3 O1 Zn4 150.6(3) 4_455 .
O9 Zn3 O1 Zn4 -12.4(4) 6 .
O11 Zn3 O1 Zn4 -113.0(3) . .
O10 Zn3 O1 Zn4 73.1(3) 3 .
Zn6 Zn3 O1 Zn4 119.2(5) . .
O12 Zn3 O1 Zn1 -86.3(4) 4_455 .
O9 Zn3 O1 Zn1 110.7(3) 6 .
O11 Zn3 O1 Zn1 10.1(4) . .
O10 Zn3 O1 Zn1 -163.8(4) 3 .
Zn6 Zn3 O1 Zn1 -117.7(5) . .
Zn4 Zn3 O1 Zn1 123.1(5) . .
O12 Zn3 O1 Zn6 31.4(5) 4_455 .
O9 Zn3 O1 Zn6 -131.6(3) 6 .
O11 Zn3 O1 Zn6 127.8(3) . .
O10 Zn3 O1 Zn6 -46.1(3) 3 .
Zn4 Zn3 O1 Zn6 -119.2(5) . .
O20 Zn6 O1 Zn4 -77.4(4) 3 .
O22 Zn6 O1 Zn4 116.1(4) . .
O21 Zn6 O1 Zn4 24.7(4) 14 .
O23 Zn6 O1 Zn4 -161.4(4) 4_455 .
Zn3 Zn6 O1 Zn4 -116.6(5) . .
Zn1 Zn6 O1 Zn4 123.2(4) . .
O20 Zn6 O1 Zn1 159.4(3) 3 .
O22 Zn6 O1 Zn1 -7.0(4) . .
O21 Zn6 O1 Zn1 -98.5(3) 14 .
O23 Zn6 O1 Zn1 75.4(3) 4_455 .
Zn3 Zn6 O1 Zn1 120.2(4) . .
O20 Zn6 O1 Zn3 39.2(5) 3 .
O22 Zn6 O1 Zn3 -127.2(3) . .
O21 Zn6 O1 Zn3 141.3(3) 14 .
O23 Zn6 O1 Zn3 -44.7(3) 4_455 .
Zn1 Zn6 O1 Zn3 -120.2(4) . .
O1 Zn1 O2 C33 -23.2(10) . .
O3 Zn1 O2 C33 107.2(9) . .
O4 Zn1 O2 C33 -144.1(9) . .
Zn4 Zn1 O2 C33 -60.0(9) . .
Zn6 Zn1 O2 C33 -7.8(8) . .
O1 Zn1 O3 C18 -27.9(8) . .
O2 Zn1 O3 C18 -155.9(7) . .
O4 Zn1 O3 C18 93.1(8) . .
Zn4 Zn1 O3 C18 7.1(9) . .
Zn6 Zn1 O3 C18 -67.9(8) . .
O1 Zn1 O4 C48 -24.4(10) . .
O3 Zn1 O4 C48 -148.0(9) . .
O2 Zn1 O4 C48 96.0(9) . .
Zn4 Zn1 O4 C48 -13.4(8) . .
Zn6 Zn1 O4 C48 6.7(11) . .
O1 Zn3 O11 C18 -42.5(10) . .
O12 Zn3 O11 C18 84.4(10) 4_455 .
O9 Zn3 O11 C18 -153.2(10) 6 .
O10 Zn3 O11 C18 96.2(19) 3 .
Zn6 Zn3 O11 C18 -8.0(11) . .
Zn4 Zn3 O11 C18 -77.1(10) . .
O1 Zn4 O15 C48 -1.8(11) . .
O13 Zn4 O15 C48 -123.6(10) 14 .
O14 Zn4 O15 C48 121.3(10) 6 .
Zn3 Zn4 O15 C48 36.5(11) . .
Zn1 Zn4 O15 C48 -7.6(10) . .
O20 Zn6 O22 C33 160.4(8) 3 .
O1 Zn6 O22 C33 -33.7(10) . .
O21 Zn6 O22 C33 68.8(9) 14 .
O23 Zn6 O22 C33 -114.4(10) 4_455 .
Zn3 Zn6 O22 C33 -71.0(10) . .
Zn1 Zn6 O22 C33 -38.0(9) . .
O29 Zn8 O29 C53 163.0(16) 14 .
O27 Zn8 O29 C53 51.4(15) 9_554 .
O27 Zn8 O29 C53 -68.4(14) 6_554 .
Zn3 O9 C11 O14 -14.2(14) 6_554 .
Zn3 O9 C11 C17 167.6(6) 6_554 .
Zn4 O14 C11 O9 -12.6(14) 6_554 .
Zn4 O14 C11 C17 165.7(7) 6_554 .
O9 C11 C17 C34 4.6(14) . .
O14 C11 C17 C34 -173.8(9) . .
O9 C11 C17 C99 -173.8(9) . .
O14 C11 C17 C99 7.8(13) . .
Zn3 O11 C18 O3 36.2(17) . .
Zn3 O11 C18 C62 -140.3(8) . .
Zn1 O3 C18 O11 4.2(15) . .
Zn1 O3 C18 C62 -179.0(6) . .
Zn6 O22 C33 O2 48.4(15) . .
Zn6 O22 C33 C59 -132.6(9) . .
Zn1 O2 C33 O22 -15.7(15) . .
Zn1 O2 C33 C59 165.4(8) . .
C99 C17 C34 C62 0.0(16) . .
C11 C17 C34 C62 -178.3(9) . .
C44 C26 C38 C86 5.8(15) . .
C44 C26 C38 C48 -178.8(9) . .
Zn3 O10 C42 O20 50.2(16) 7_544 .
Zn3 O10 C42 C44 -129.2(9) 7_544 .
Zn6 O20 C42 O10 -9.4(15) 7_544 .
Zn6 O20 C42 C44 170.0(7) 7_544 .
C56 C24 C44 C26 4.6(16) . .
C56 C24 C44 C42 177.5(9) . .
C38 C26 C44 C24 -6.8(16) . .
C38 C26 C44 C42 -179.6(9) . .
O10 C42 C44 C24 41.9(16) . .
O20 C42 C44 C24 -137.6(11) . .
O10 C42 C44 C26 -145.2(11) . .
O20 C42 C44 C26 35.3(15) . .
Zn1 O4 C48 O15 14.6(17) . .
Zn1 O4 C48 C38 -166.2(7) . .
Zn4 O15 C48 O4 -0.6(19) . .
Zn4 O15 C48 C38 -179.9(7) . .
C86 C38 C48 O4 158.9(10) . .
C26 C38 C48 O4 -16.6(15) . .
C86 C38 C48 O15 -21.7(15) . .
C26 C38 C48 O15 162.8(10) . .
Zn4 O13 C51 O21 46.8(13) 14 .
Zn4 O13 C51 C56 -136.6(7) 14 .
Zn6 O21 C51 O13 -32.0(15) 14 .
Zn6 O21 C51 C56 151.6(8) 14 .
C77 C37 C52 C61 -2.1(18) . .
C96 C37 C52 C61 172.8(11) . .
Zn8 O29 C53 O91 5(3) . .
Zn8 O29 C53 C61 179.6(9) . .
C44 C24 C56 C86 -1.2(15) . .
C44 C24 C56 C51 -171.4(10) . .
O13 C51 C56 C86 27.6(14) . .
O21 C51 C56 C86 -155.7(10) . .
O13 C51 C56 C24 -162.6(9) . .
O21 C51 C56 C24 14.2(15) . .
C61 C32 C59 C77 -2.5(18) . .
C61 C32 C59 C33 177.6(12) . .
O22 C33 C59 C77 22.2(16) . .
O2 C33 C59 C77 -158.7(11) . .
O22 C33 C59 C32 -157.9(11) . .
O2 C33 C59 C32 21.1(17) . .
C59 C32 C61 C52 4.9(19) . .
C59 C32 C61 C53 178.8(12) . .
C37 C52 C61 C32 -2.6(19) . .
C37 C52 C61 C53 -176.7(12) . .
O91 C53 C61 C32 135.8(16) . .
O29 C53 C61 C32 -39(2) . .
O91 C53 C61 C52 -50(2) . .
O29 C53 C61 C52 134.8(13) . .
C17 C34 C62 C68 1.0(16) . .
C17 C34 C62 C18 179.7(9) . .
O11 C18 C62 C34 -169.3(10) . .
O3 C18 C62 C34 13.7(14) . .
O11 C18 C62 C68 9.5(15) . .
O3 C18 C62 C68 -167.5(9) . .
C99 C41 C68 C62 4.2(17) . .
C71 C41 C68 C62 -178.4(10) . .
C34 C62 C68 C41 -3.0(16) . .
C18 C62 C68 C41 178.2(10) . .
Zn8 O27 C71 O92 -2.1(18) 9_455 .
Zn8 O27 C71 C41 170.8(8) 9_455 .
C68 C41 C71 O92 -13.2(19) . .
C99 C41 C71 O92 164.3(13) . .
C68 C41 C71 O27 173.5(11) . .
C99 C41 C71 O27 -9.0(17) . .
C32 C59 C77 C37 -2.0(18) . .
C33 C59 C77 C37 177.8(10) . .
C52 C37 C77 C59 4.3(17) . .
C96 C37 C77 C59 -170.5(11) . .
C26 C38 C86 C56 -2.6(17) . .
C48 C38 C86 C56 -178.0(10) . .
C24 C56 C86 C38 0.1(17) . .
C51 C56 C86 C38 170.4(10) . .
Zn6 O23 C96 O12 68.7(16) 12_454 .
Zn6 O23 C96 C37 -114.4(11) 12_454 .
Zn3 O12 C96 O23 -11.6(14) 12_454 .
Zn3 O12 C96 C37 171.4(8) 12_454 .
C52 C37 C96 O23 -0.9(17) . .
C77 C37 C96 O23 174.0(11) . .
C52 C37 C96 O12 176.3(10) . .
C77 C37 C96 O12 -8.9(16) . .
C68 C41 C99 C17 -3.3(17) . .
C71 C41 C99 C17 179.3(10) . .
C34 C17 C99 C41 1.1(16) . .
C11 C17 C99 C41 179.5(9) . .
